data_2013704
loop_
_publ_author_name
'Nakatsuka, Akihiko'
'Ikuta, Yasuaki'
'Yoshiasa, Akira'
'Iishi, Kazuake'

_publ_section_title
;
 Vanadate garnet, Ca~2~NaMg~2~V~3~O~12~
;
_journal_issue 12
_journal_name_full 'Acta Crystallographica Section C'
_journal_page_first i133
_journal_page_last i135
_journal_paper_doi 10.1107/S0108270103023035
_journal_volume 59
_journal_year 2003
_chemical_formula_iupac 'Ca2 Na Mg2 V3 O12'
_chemical_formula_moiety 'Ca2 Na Mg2 V3 O12'
_chemical_formula_sum 'Ca2 Mg2 Na O12 V3'
_chemical_formula_weight 496.57
_chemical_name_systematic
;
Dicalcium sodium dimagnesium trivanadium tridecaoxide
;
_space_group_IT_number 230
_symmetry_cell_setting cubic
_symmetry_space_group_name_Hall '-I 4bd 2c 3'
_symmetry_space_group_name_H-M 'I a -3 d'
_cell_angle_alpha 90
_cell_angle_beta 90
_cell_angle_gamma 90
_cell_formula_units_Z 8
_cell_length_a 12.4386(19)
_cell_length_b 12.4386(19)
_cell_length_c 12.4386(19)
_cell_measurement_reflns_used 25
_cell_measurement_temperature 296
_cell_measurement_theta_max 25.0
_cell_measurement_theta_min 22.5
_cell_volume 1924.5(5)
_computing_cell_refinement 'MSC/AFC Diffractometer Control Software'
_computing_data_collection
;MSC/AFC Diffractometer Control Software (Molecular Structure Corporation,
 1992)
;
_computing_data_reduction 'RADY (Sasaki, 1987)'
_computing_molecular_graphics 'ATOMS for Windows (Dowty, 2000)'
_computing_publication_material 'Please provide details'
_computing_structure_refinement 'RADY (Sasaki, 1987)'
_computing_structure_solution 'Please provide details'
_diffrn_measured_fraction_theta_full 1.000
_diffrn_measured_fraction_theta_max 1.000
_diffrn_measurement_device_type 'Rigaku AFC-5S'
_diffrn_measurement_method \w/2\q
_diffrn_radiation_type 'Mo K\a'
_diffrn_radiation_wavelength 0.71069
_diffrn_reflns_av_R_equivalents 0.028
_diffrn_reflns_limit_h_max 26
_diffrn_reflns_limit_h_min 0
_diffrn_reflns_limit_k_max 26
_diffrn_reflns_limit_k_min 0
_diffrn_reflns_limit_l_max 26
_diffrn_reflns_limit_l_min 0
_diffrn_reflns_number 4773
_diffrn_reflns_theta_full 50.0
_diffrn_reflns_theta_max 50.0
_diffrn_standards_decay_% none
_diffrn_standards_interval_count 200
_diffrn_standards_number 3
_exptl_absorpt_coefficient_mu 4.159
_exptl_absorpt_correction_T_max 0.574
_exptl_absorpt_correction_T_min 0.556
_exptl_absorpt_correction_type spherical
_exptl_absorpt_process_details '(RADY; Sasaki, 1987)'
_exptl_crystal_colour 'pale brown'
_exptl_crystal_density_diffrn 3.429
_exptl_crystal_density_meas ?
_exptl_crystal_density_method 'not measured'
_exptl_crystal_description sphere
_exptl_crystal_F_000 1920
_exptl_crystal_size_max 0.20
_exptl_crystal_size_mid 0.20
_exptl_crystal_size_min 0.20
_exptl_crystal_size_rad 0.10
_refine_diff_density_max 0.45
_refine_diff_density_min -0.27
_refine_ls_extinction_coef '0.336(5) \\times 10^-4^'
_refine_ls_extinction_method 'isotropic Type I (Becker & Coppens, 1974a,b)'
_refine_ls_goodness_of_fit_ref 1.58
_refine_ls_hydrogen_treatment none
_refine_ls_number_parameters 18
_refine_ls_number_reflns 382
_refine_ls_R_factor_gt 0.011
_refine_ls_shift/su_max 0.000
_refine_ls_structure_factor_coef F
_refine_ls_weighting_details 'w = 1/\s^2^(F)'
_refine_ls_weighting_scheme sigma
_refine_ls_wR_factor_ref 0.010
_reflns_number_gt 382
_reflns_number_total 850
_reflns_threshold_expression F>3\s(F)
_cod_data_source_file ta1417.cif
_cod_data_source_block I
_cod_depositor_comments
;
The following automatic conversions were performed:

'_exptl_crystal_density_meas' value 'not measured' was changed to '?'
- the value is perceived as not measured.

Automatic conversion script
Id: cif_fix_values 3008 2015-01-20 13:52:24Z robertas 
;
_cod_database_code 2013704
_cod_database_fobs_code 2013704

loop_
_symmetry_equiv_pos_as_xyz
x,y,z
1/2-x,-y,1/2+z
-x,1/2+y,1/2-z
1/2+x,1/2-y,-z
z,x,y
1/2+z,1/2-x,-y
1/2-z,-x,1/2+y
-z,1/2+x,1/2-y
y,z,x
-y,1/2+z,1/2-x
1/2+y,1/2-z,-x
1/2-y,-z,1/2+x
3/4+y,1/4+x,1/4-z
3/4-y,3/4-x,3/4-z
1/4+y,1/4-x,3/4+z
1/4-y,3/4+x,1/4+z
3/4+x,1/4+z,1/4-y
1/4-x,3/4+z,1/4+y
3/4-x,3/4-z,3/4-y
1/4+x,1/4-z,3/4+y
3/4+z,1/4+y,1/4-x
1/4+z,1/4-y,3/4+x
1/4-z,3/4+y,1/4+x
3/4-z,3/4-y,3/4-x
1/2+x,1/2+y,1/2+z
-x,1/2-y,z
1/2-x,y,-z
x,-y,1/2-z
1/2+z,1/2+x,1/2+y
z,-x,1/2-y
-z,1/2-x,y
1/2-z,x,-y
1/2+y,1/2+z,1/2+x
1/2-y,z,-x
y,-z,1/2-x
-y,1/2-z,x
1/4+y,3/4+x,3/4-z
1/4-y,1/4-x,1/4-z
3/4+y,3/4-x,1/4+z
3/4-y,1/4+x,3/4+z
1/4+x,3/4+z,3/4-y
3/4-x,1/4+z,3/4+y
1/4-x,1/4-z,1/4-y
3/4+x,3/4-z,1/4+y
1/4+z,3/4+y,3/4-x
3/4+z,3/4-y,1/4+x
3/4-z,1/4+y,3/4+x
1/4-z,1/4-y,1/4-x
-x,-y,-z
1/2+x,y,1/2-z
x,1/2-y,1/2+z
1/2-x,1/2+y,z
-z,-x,-y
1/2-z,1/2+x,y
1/2+z,x,1/2-y
z,1/2-x,1/2+y
-y,-z,-x
y,1/2-z,1/2+x
1/2-y,1/2+z,x
1/2+y,z,1/2-x
1/4-y,3/4-x,3/4+z
1/4+y,1/4+x,1/4+z
3/4-y,3/4+x,1/4-z
3/4+y,1/4-x,3/4-z
1/4-x,3/4-z,3/4+y
3/4+x,1/4-z,3/4-y
1/4+x,1/4+z,1/4+y
3/4-x,3/4+z,1/4-y
1/4-z,3/4-y,3/4+x
3/4-z,3/4+y,1/4-x
3/4+z,1/4-y,3/4-x
1/4+z,1/4+y,1/4+x
1/2-x,1/2-y,1/2-z
x,1/2+y,-z
1/2+x,-y,z
-x,y,1/2+z
1/2-z,1/2-x,1/2-y
-z,x,1/2+y
z,1/2+x,-y
1/2+z,-x,y
1/2-y,1/2-z,1/2-x
1/2+y,-z,x
-y,z,1/2+x
y,1/2+z,-x
3/4-y,1/4-x,1/4+z
3/4+y,3/4+x,3/4+z
1/4-y,1/4+x,3/4-z
1/4+y,3/4-x,1/4-z
3/4-x,1/4-z,1/4+y
1/4+x,3/4-z,1/4-y
3/4+x,3/4+z,3/4+y
1/4-x,1/4+z,3/4-y
3/4-z,1/4-y,1/4+x
1/4-z,1/4+y,3/4-x
1/4+z,3/4-y,1/4-x
3/4+z,3/4+y,3/4+x

loop_
_atom_site_label
_atom_site_fract_x
_atom_site_fract_y
_atom_site_fract_z
_atom_site_U_iso_or_equiv
_atom_site_adp_type
_atom_site_calc_flag
_atom_site_refinement_flags
_atom_site_occupancy
_atom_site_disorder_assembly
_atom_site_disorder_group
_atom_site_type_symbol
Ca 0.375 0.5 0.25 0.009530(10) Uani d SP 0.6667 . . Ca
Na 0.375 0.5 0.25 0.009530(10) Uani d SP 0.3333 . . Na
Mg 0.5 0.5 0 0.008120(10) Uani d S 1.0 . . Mg
V 0.625 0.5 0.25 0.005860(10) Uani d S 1.0 . . V
O 0.53837(5) 0.55138(5) 0.15517(5) 0.00960(3) Uani d . 1.0 . . O

loop_
_atom_site_aniso_label
_atom_site_aniso_U_11
_atom_site_aniso_U_22
_atom_site_aniso_U_33
_atom_site_aniso_U_12
_atom_site_aniso_U_13
_atom_site_aniso_U_23
_atom_site_aniso_type_symbol
Ca 0.00704(16) 0.01077(10) 0.01077 0.0 0.0 0.00115(16) Ca
Na 0.00704(16) 0.01077(10) 0.01077 0.0 0.0 0.00115(16) Na
Mg 0.00812(10) 0.00812 0.00812 0.0005(5) 0.00046 0.00046 Mg
V 0.00559(10) 0.00599(6) 0.00599 0.0 0.0 0.0 V
O 0.0102(3) 0.0110(3) 0.0076(2) 0.0001(2) -0.0011(2) 0.0002(2) O

loop_
_atom_type_symbol
_atom_type_scat_dispersion_real
_atom_type_scat_dispersion_imag
_atom_type_scat_source
Ca 0.203 0.306 'International Tables for X-ray Crystallography (1974, Vol. IV)'
Na 0.030 0.025 'International Tables for X-ray Crystallography (1974, Vol. IV)'
Mg 0.042 0.036 'International Tables for X-ray Crystallography (1974, Vol. IV)'
V 0.267 0.530 'International Tables for X-ray Crystallography (1974, Vol. IV)'
O 0.008 0.006 'International Tables for X-ray Crystallography (1974, Vol. IV)'

loop_
_geom_angle_atom_site_label_1
_geom_angle_atom_site_label_2
_geom_angle_atom_site_label_3
_geom_angle_site_symmetry_1
_geom_angle_site_symmetry_3
_geom_angle
_geom_angle_publ_flag
O Ca/Na O . 28_565 66.87(3) no
O Ca/Na O . 7_564 72.65(3) no
O Ca/Na O 7_564 19_555 73.32(2) no
O Ca/Na O 7_564 45_545 69.97(3) no
O Ca/Na O . 45_545 92.34(2) no
O Ca/Na O 45_545 32_556 112.71(3) no
O Mg O . 7_564 89.90(3) no
O Mg O . 58_554 90.10(3) no
O V O . 28_565 102.45(4) no
O V O . 92_655 113.09(2) no

loop_
_geom_bond_atom_site_label_1
_geom_bond_atom_site_label_2
_geom_bond_site_symmetry_1
_geom_bond_site_symmetry_2
_geom_bond_distance
_geom_bond_publ_flag
Ca/Na O . . 2.4350(7) yes
Ca/Na O . 7_564 2.5441(8) yes
Mg O . . 2.0884(7) yes
V O . . 1.7208(6) yes
O O 7_564 19_555 2.9740(13) yes
O O 7_564 45_545 2.9173(13) yes
O O . 45_545 3.5928(6) yes
O O 45_545 32_556 4.2359(14) yes
O O . 7_564 2.9509(11) yes
O O . 58_554 2.9559(11) yes
O O . 28_565 2.6832(13) yes
O O . 92_655 2.8713(11) yes
Ca/Na Ca/Na . 13_455 3.8085(4) yes
Ca/Na Mg . . 3.4767(4) yes
Ca/Na V . . 3.1097(5) yes
Mg Mg . 13_455 5.3861(5) yes
Mg V . . 3.4767(4) yes
V V . 58_554 3.8085(4) yes
